data_4305833
loop_
_publ_author_name
'Mohammad Hedayetullah Mir'
'Susumu Kitagawa'
'Jagadese J. Vittal'

_publ_contact_author
; 
     Dr. Jagadese J. Vittal
     Department of Chemistry
     National University of Singapore
     3 Science Drive 3
     SINGAPORE 117543 
;
_publ_contact_author_email chmjjv@nus.edu.sg
_publ_contact_author_fax '(65) 6779 1691'
_publ_contact_author_phone '(65) 6516 2677'
_publ_section_title
;
Two- and Three-fold Interpenetrated Metal-Organic Frameworks from One-Pot
Crystallization
;
_journal_name_full 'Inorganic Chemistry'
_journal_page_first 7728
_journal_page_last 7733
_journal_paper_doi 10.1021/ic800766q
_journal_volume 47
_journal_year 2008
_chemical_formula_sum 'C21 H23 Co N3 O6'
_chemical_formula_weight 472.35
_chemical_name_systematic
; 
 ? 
;
_space_group_IT_number 61
_symmetry_cell_setting orthorhombic
_symmetry_space_group_name_Hall '-P 2ac 2ab'
_symmetry_space_group_name_H-M 'P b c a'
_atom_sites_solution_hydrogens geom
_atom_sites_solution_primary direct
_atom_sites_solution_secondary difmap
_audit_creation_method SHELXL-97
_cell_angle_alpha 90.00
_cell_angle_beta 90.00
_cell_angle_gamma 90.00
_cell_formula_units_Z 8
_cell_length_a 13.7170(6)
_cell_length_b 14.7878(6)
_cell_length_c 21.0282(8)
_cell_measurement_reflns_used 1297
_cell_measurement_temperature 223(2)
_cell_measurement_theta_max 20.99
_cell_measurement_theta_min 2.24
_cell_volume 4265.4(3)
_computing_cell_refinement 'Bruker SMART'
_computing_data_collection 'Bruker SMART'
_computing_data_reduction 'Bruker SAINT'
_computing_molecular_graphics 'Bruker SHELXTL'
_computing_publication_material 'Bruker SHELXTL'
_computing_structure_refinement 'SHELXL-97 (Sheldrick, 1997)'
_computing_structure_solution 'SHELXS-97 (Sheldrick, 1990)'
_diffrn_ambient_temperature 223(2)
_diffrn_measured_fraction_theta_full 1.000
_diffrn_measured_fraction_theta_max 1.000
_diffrn_measurement_device_type 'CCD area detector'
_diffrn_measurement_method 'phi and omega scans'
_diffrn_radiation_monochromator graphite
_diffrn_radiation_source 'fine-focus sealed tube'
_diffrn_radiation_type MoK\a
_diffrn_radiation_wavelength 0.71073
_diffrn_reflns_av_R_equivalents 0.0924
_diffrn_reflns_av_sigmaI/netI 0.0566
_diffrn_reflns_limit_h_max 16
_diffrn_reflns_limit_h_min -16
_diffrn_reflns_limit_k_max 17
_diffrn_reflns_limit_k_min -17
_diffrn_reflns_limit_l_max 24
_diffrn_reflns_limit_l_min -25
_diffrn_reflns_number 23821
_diffrn_reflns_theta_full 25.00
_diffrn_reflns_theta_max 24.99
_diffrn_reflns_theta_min 1.94
_exptl_absorpt_coefficient_mu 0.848
_exptl_absorpt_correction_T_max 0.919
_exptl_absorpt_correction_T_min 0.867
_exptl_absorpt_correction_type empirical
_exptl_absorpt_process_details 'sadabs (Sheldrick, 2004)'
_exptl_crystal_colour Orange
_exptl_crystal_density_diffrn 1.471
_exptl_crystal_density_meas ?
_exptl_crystal_density_method .
_exptl_crystal_description Block
_exptl_crystal_F_000 1960
_exptl_crystal_size_max 0.30
_exptl_crystal_size_mid 0.14
_exptl_crystal_size_min 0.10
_refine_diff_density_max 1.365
_refine_diff_density_min -0.590
_refine_diff_density_rms 0.098
_refine_ls_extinction_method none
_refine_ls_goodness_of_fit_ref 1.027
_refine_ls_hydrogen_treatment mixed
_refine_ls_matrix_type full
_refine_ls_number_parameters 289
_refine_ls_number_reflns 3754
_refine_ls_number_restraints 2
_refine_ls_restrained_S_all 1.035
_refine_ls_R_factor_all 0.0881
_refine_ls_R_factor_gt 0.0595
_refine_ls_shift/su_max 0.000
_refine_ls_shift/su_mean 0.000
_refine_ls_structure_factor_coef Fsqd
_refine_ls_weighting_details 'calc w=1/[\s^2^(Fo^2^)+(0.0849P)^2^+7.0893P] where P=(Fo^2^+2Fc^2^)/3'
_refine_ls_weighting_scheme calc
_refine_ls_wR_factor_gt 0.1533
_refine_ls_wR_factor_ref 0.1688
_reflns_number_gt 2745
_reflns_number_total 3754
_reflns_threshold_expression >2sigma(I)
_cod_data_source_file ic800766q-file002_1.cif
_cod_data_source_block compound_1
_cod_depositor_comments
;
The following automatic conversions were performed:
'_symmetry_cell_setting' value 'Orthorhombic' changed to 'orthorhombic'
according to '/home/saulius/struct/CIF-dictionaries/cif_core.dic'
dictionary named 'cif_core.dic' version 2.4.1 from 2010-06-29.

Automatic conversion script
Id: cif_fix_enum 1527 2010-12-29 10:47:43Z saulius 
;
_cod_database_code 4305833

loop_
_symmetry_equiv_pos_as_xyz
'x, y, z'
'-x+1/2, -y, z+1/2'
'-x, y+1/2, -z+1/2'
'x+1/2, -y+1/2, -z'
'-x, -y, -z'
'x-1/2, y, -z-1/2'
'x, -y-1/2, z-1/2'
'-x-1/2, y-1/2, z'

loop_
_atom_site_label
_atom_site_type_symbol
_atom_site_fract_x
_atom_site_fract_y
_atom_site_fract_z
_atom_site_U_iso_or_equiv
_atom_site_adp_type
_atom_site_occupancy
_atom_site_symmetry_multiplicity
_atom_site_calc_flag
_atom_site_refinement_flags
_atom_site_disorder_assembly
_atom_site_disorder_group
Co1 Co 0.46908(4) 0.09976(4) 0.43806(3) 0.0184(2) Uani 1 1 d . . .
N1 N 0.6257(3) 0.1025(2) 0.44423(16) 0.0215(8) Uani 1 1 d . . .
C1 C 0.6821(3) 0.0614(3) 0.4004(2) 0.0260(11) Uani 1 1 d . . .
H1 H 0.6511 0.0323 0.3662 0.031 Uiso 1 1 calc R . .
C2 C 0.7818(3) 0.0594(3) 0.4027(2) 0.0268(11) Uani 1 1 d . . .
H2 H 0.8172 0.0293 0.3708 0.032 Uiso 1 1 calc R . .
C3 C 0.8309(3) 0.1022(3) 0.4525(2) 0.0257(11) Uani 1 1 d . . .
C4 C 0.7736(3) 0.1453(3) 0.4977(2) 0.0293(11) Uani 1 1 d . . .
H4 H 0.8028 0.1750 0.5323 0.035 Uiso 1 1 calc R . .
C5 C 0.6738(3) 0.1443(3) 0.4914(2) 0.0282(11) Uani 1 1 d . . .
H5 H 0.6368 0.1749 0.5223 0.034 Uiso 1 1 calc R . .
N2 N 0.3121(3) 0.0904(2) 0.43388(17) 0.0226(9) Uani 1 1 d . . .
C6 C 0.2678(3) 0.0521(3) 0.3839(2) 0.0254(11) Uani 1 1 d . . .
H6 H 0.3070 0.0284 0.3512 0.030 Uiso 1 1 calc R . .
C7 C 0.1683(3) 0.0453(3) 0.3777(2) 0.0286(11) Uani 1 1 d . . .
H7 H 0.1412 0.0179 0.3414 0.034 Uiso 1 1 calc R . .
C8 C 0.1076(3) 0.0789(3) 0.4252(2) 0.0246(11) Uani 1 1 d . . .
C9 C 0.1533(3) 0.1179(3) 0.4773(2) 0.0287(11) Uani 1 1 d . . .
H9 H 0.1160 0.1417 0.5109 0.034 Uiso 1 1 calc R . .
C10 C 0.2534(3) 0.1217(3) 0.4797(2) 0.0251(11) Uani 1 1 d . . .
H10 H 0.2824 0.1478 0.5158 0.030 Uiso 1 1 calc R . .
C11 C 0.9366(3) 0.1053(3) 0.4595(2) 0.0272(11) Uani 1 1 d . . .
H11 H 0.9611 0.1325 0.4966 0.033 Uiso 1 1 calc R . .
C12 C 0.0019(3) 0.0731(3) 0.4181(2) 0.0263(11) Uani 1 1 d . . .
H12 H -0.0221 0.0444 0.3815 0.032 Uiso 1 1 calc R . .
O1 O 0.4741(2) 0.1477(2) 0.34240(15) 0.0288(8) Uani 1 1 d . . .
O2 O 0.4705(3) 0.2511(2) 0.41648(15) 0.0356(9) Uani 1 1 d . . .
C13 C 0.4736(3) 0.2306(3) 0.3588(2) 0.0269(11) Uani 1 1 d . . .
C14 C 0.4783(3) 0.3017(3) 0.3096(2) 0.0292(11) Uani 1 1 d . . .
H14 H 0.4829 0.3623 0.3226 0.035 Uiso 1 1 calc R . .
C15 C 0.4764(3) 0.2837(3) 0.2473(2) 0.0271(11) Uani 1 1 d . . .
H15 H 0.4697 0.2229 0.2351 0.032 Uiso 1 1 calc R . .
O3 O 0.4556(2) 0.1271(2) 0.53115(15) 0.0274(8) Uani 1 1 d . . .
O4 O 0.5265(2) 0.0279(2) 0.59688(14) 0.0251(7) Uani 1 1 d . . .
C16 C 0.4882(3) 0.1020(3) 0.5841(2) 0.0217(10) Uani 1 1 d . . .
C17 C 0.4795(4) 0.1698(3) 0.6363(2) 0.0273(11) Uani 1 1 d . . .
H17 H 0.4705 0.2307 0.6249 0.033 Uiso 1 1 calc R . .
C18 C 0.4838(3) 0.1497(3) 0.6974(2) 0.0235(10) Uani 1 1 d . . .
H18 H 0.4921 0.0888 0.7090 0.028 Uiso 1 1 calc R . .
O5 O 0.4421(4) 0.0473(3) 0.23215(19) 0.0527(12) Uani 1 1 d D . .
H5A H 0.458(6) 0.087(5) 0.265(3) 0.10(2) Uiso 1 1 d D . .
H5B H 0.387(5) 0.012(5) 0.228(3) 0.10(2) Uiso 1 1 d D . .
O1S O 0.2326(4) 0.0541(3) 0.7392(2) 0.0595(12) Uani 1 1 d . . .
C1S C 0.2310(5) 0.1326(7) 0.7520(5) 0.088(3) Uani 1 1 d . . .
H1S H 0.2320 0.1389 0.7964 0.105 Uiso 1 1 calc R . .
N1S N 0.2286(4) 0.2050(4) 0.7288(4) 0.078(2) Uani 1 1 d D . .
C2S C 0.2256(7) 0.1995(7) 0.6543(4) 0.104(3) Uani 1 1 d D . .
H2S1 H 0.2736 0.2406 0.6366 0.155 Uiso 1 1 calc R . .
H2S2 H 0.1612 0.2163 0.6394 0.155 Uiso 1 1 calc R . .
H2S3 H 0.2402 0.1383 0.6409 0.155 Uiso 1 1 calc R . .
C3S C 0.2238(5) 0.2970(5) 0.7470(4) 0.087(3) Uani 1 1 d D . .
H3S1 H 0.1624 0.3226 0.7330 0.131 Uiso 1 1 calc R . .
H3S2 H 0.2773 0.3299 0.7276 0.131 Uiso 1 1 calc R . .
H3S3 H 0.2286 0.3015 0.7929 0.131 Uiso 1 1 calc R . .

loop_
_atom_site_aniso_label
_atom_site_aniso_U_11
_atom_site_aniso_U_22
_atom_site_aniso_U_33
_atom_site_aniso_U_23
_atom_site_aniso_U_13
_atom_site_aniso_U_12
Co1 0.0166(3) 0.0237(4) 0.0148(3) 0.0003(2) 0.0002(2) 0.0007(3)
N1 0.020(2) 0.025(2) 0.020(2) 0.0010(16) 0.0036(16) -0.0025(16)
C1 0.016(2) 0.038(3) 0.024(2) -0.002(2) -0.001(2) -0.002(2)
C2 0.020(3) 0.033(3) 0.027(3) -0.006(2) 0.003(2) -0.003(2)
C3 0.018(2) 0.029(3) 0.030(3) 0.006(2) 0.003(2) -0.002(2)
C4 0.023(3) 0.036(3) 0.029(3) -0.005(2) 0.003(2) -0.005(2)
C5 0.021(3) 0.035(3) 0.029(3) -0.005(2) 0.007(2) -0.001(2)
N2 0.018(2) 0.027(2) 0.022(2) -0.0007(17) 0.0007(16) 0.0023(16)
C6 0.019(2) 0.036(3) 0.021(2) -0.004(2) 0.005(2) 0.003(2)
C7 0.022(3) 0.037(3) 0.027(3) -0.006(2) -0.003(2) -0.001(2)
C8 0.017(2) 0.030(3) 0.027(3) -0.0005(19) -0.002(2) -0.0004(19)
C9 0.020(3) 0.040(3) 0.027(3) -0.006(2) 0.002(2) 0.005(2)
C10 0.019(2) 0.031(3) 0.025(2) -0.0041(19) -0.002(2) 0.001(2)
C11 0.022(2) 0.034(3) 0.025(2) -0.002(2) -0.002(2) -0.001(2)
C12 0.022(2) 0.029(3) 0.028(3) -0.003(2) -0.001(2) 0.002(2)
O1 0.035(2) 0.030(2) 0.0214(17) 0.0068(14) -0.0007(15) -0.0022(16)
O2 0.048(2) 0.041(2) 0.0181(17) 0.0010(15) 0.0002(16) 0.0083(17)
C13 0.018(3) 0.038(3) 0.025(3) 0.003(2) -0.001(2) -0.001(2)
C14 0.030(3) 0.029(3) 0.029(3) 0.002(2) -0.004(2) 0.001(2)
C15 0.026(3) 0.025(3) 0.031(3) 0.005(2) -0.002(2) -0.003(2)
O3 0.0244(18) 0.041(2) 0.0172(17) -0.0012(14) -0.0003(14) 0.0050(15)
O4 0.0265(19) 0.0241(18) 0.0245(17) -0.0064(14) -0.0022(14) 0.0021(15)
C16 0.017(2) 0.029(3) 0.019(2) 0.0003(19) -0.0008(19) -0.004(2)
C17 0.033(3) 0.025(3) 0.024(3) -0.003(2) -0.004(2) 0.003(2)
C18 0.022(2) 0.026(3) 0.022(2) -0.005(2) -0.003(2) 0.004(2)
O5 0.078(3) 0.049(3) 0.032(2) -0.0026(19) 0.000(2) -0.009(2)
O1S 0.076(3) 0.041(3) 0.061(3) 0.007(2) 0.003(2) -0.004(2)
C1S 0.043(5) 0.077(6) 0.143(9) 0.016(6) -0.005(5) -0.006(4)
N1S 0.028(3) 0.055(4) 0.152(7) 0.018(4) -0.006(4) 0.000(3)
C2S 0.085(7) 0.141(9) 0.084(6) 0.013(6) -0.001(5) 0.005(6)
C3S 0.062(5) 0.061(5) 0.139(8) -0.026(5) -0.003(5) -0.011(4)

loop_
_atom_type_symbol
_atom_type_description
_atom_type_scat_dispersion_real
_atom_type_scat_dispersion_imag
_atom_type_scat_source
C C 0.0033 0.0016 'International Tables Vol C Tables 4.2.6.8 and 6.1.1.4'
H H 0.0000 0.0000 'International Tables Vol C Tables 4.2.6.8 and 6.1.1.4'
N N 0.0061 0.0033 'International Tables Vol C Tables 4.2.6.8 and 6.1.1.4'
O O 0.0106 0.0060 'International Tables Vol C Tables 4.2.6.8 and 6.1.1.4'
Co Co 0.3494 0.9721 'International Tables Vol C Tables 4.2.6.8 and 6.1.1.4'

loop_
_geom_angle_atom_site_label_1
_geom_angle_atom_site_label_2
_geom_angle_atom_site_label_3
_geom_angle
_geom_angle_site_symmetry_1
_geom_angle_site_symmetry_3
_geom_angle_publ_flag
O3 Co1 O4 122.95(14) . 5_656 ?
O3 Co1 O1 148.78(14) . . ?
O4 Co1 O1 88.10(13) 5_656 . ?
O3 Co1 N1 91.70(13) . . ?
O4 Co1 N1 90.56(13) 5_656 . ?
O1 Co1 N1 91.06(13) . . ?
O3 Co1 N2 87.74(13) . . ?
O4 Co1 N2 87.45(13) 5_656 . ?
O1 Co1 N2 90.85(13) . . ?
N1 Co1 N2 177.20(14) . . ?
O3 Co1 O2 89.84(13) . . ?
O4 Co1 O2 147.19(12) 5_656 . ?
O1 Co1 O2 59.11(12) . . ?
N1 Co1 O2 89.12(13) . . ?
N2 Co1 O2 93.63(13) . . ?
C5 N1 C1 115.5(4) . . ?
C5 N1 Co1 123.0(3) . . ?
C1 N1 Co1 121.6(3) . . ?
N1 C1 C2 124.0(4) . . ?
C1 C2 C3 119.9(4) . . ?
C4 C3 C2 116.6(4) . . ?
C4 C3 C11 118.6(4) . . ?
C2 C3 C11 124.8(4) . . ?
C5 C4 C3 119.6(4) . . ?
N1 C5 C4 124.4(4) . . ?
C10 N2 C6 116.0(4) . . ?
C10 N2 Co1 123.3(3) . . ?
C6 N2 Co1 120.8(3) . . ?
N2 C6 C7 123.8(4) . . ?
C6 C7 C8 119.9(4) . . ?
C9 C8 C7 116.4(4) . . ?
C9 C8 C12 123.6(4) . . ?
C7 C8 C12 120.0(4) . . ?
C10 C9 C8 119.8(4) . . ?
N2 C10 C9 124.1(4) . . ?
C12 C11 C3 126.1(5) 1_655 . ?
C11 C12 C8 125.3(5) 1_455 . ?
C13 O1 Co1 93.7(3) . . ?
C13 O2 Co1 87.5(3) . . ?
O2 C13 O1 119.7(4) . . ?
O2 C13 C14 120.6(5) . . ?
O1 C13 C14 119.7(4) . . ?
C15 C14 C13 123.0(5) . . ?
C14 C15 C18 125.2(5) . 7_565 ?
C16 O3 Co1 140.5(3) . . ?
C16 O4 Co1 139.0(3) . 5_656 ?
O4 C16 O3 127.0(4) . . ?
O4 C16 C17 117.8(4) . . ?
O3 C16 C17 115.1(4) . . ?
C18 C17 C16 124.1(4) . . ?
C17 C18 C15 123.5(5) . 7_566 ?
N1S C1S O1S 142.5(10) . . ?
C1S N1S C3S 139.8(9) . . ?
C1S N1S C2S 111.5(8) . . ?
C3S N1S C2S 108.6(7) . . ?

loop_
_geom_bond_atom_site_label_1
_geom_bond_atom_site_label_2
_geom_bond_distance
_geom_bond_site_symmetry_2
_geom_bond_publ_flag
Co1 O3 2.007(3) . ?
Co1 O4 2.026(3) 5_656 ?
Co1 O1 2.134(3) . ?
Co1 N1 2.152(4) . ?
Co1 N2 2.159(4) . ?
Co1 O2 2.283(4) . ?
N1 C5 1.343(6) . ?
N1 C1 1.349(6) . ?
C1 C2 1.368(6) . ?
C2 C3 1.397(6) . ?
C3 C4 1.388(6) . ?
C3 C11 1.457(7) . ?
C4 C5 1.376(7) . ?
N2 C10 1.339(6) . ?
N2 C6 1.340(6) . ?
C6 C7 1.375(6) . ?
C7 C8 1.393(6) . ?
C8 C9 1.389(6) . ?
C8 C12 1.459(7) . ?
C9 C10 1.375(7) . ?
C11 C12 1.338(7) 1_655 ?
C12 C11 1.338(7) 1_455 ?
O1 C13 1.273(6) . ?
O2 C13 1.251(6) . ?
C13 C14 1.477(7) . ?
C14 C15 1.336(7) . ?
C15 C18 1.443(6) 7_565 ?
O3 C16 1.256(5) . ?
O4 C16 1.245(5) . ?
O4 Co1 2.026(3) 5_656 ?
C16 C17 1.491(6) . ?
C17 C18 1.320(6) . ?
C18 C15 1.443(6) 7_566 ?
O1S C1S 1.192(10) . ?
C1S N1S 1.178(10) . ?
N1S C3S 1.415(8) . ?
N1S C2S 1.569(9) . ?
